data_2011120
loop_
_publ_author_name
'Helgeson, Roger C.'
'Knobler, Carolyn B.'
'Maverick, Emily F.'
'Trueblood, Kenneth N.'
'Deceased 7 May 1998'

_publ_section_title
;
 The lithium chloride complex of the <i>anti</i> isomer of the bridged
 spherand C~50~H~48~O~6~
;
_journal_issue 7
_journal_name_full 'Acta Crystallographica Section C'
_journal_page_first 795
_journal_page_last 797
_journal_paper_doi 10.1107/S0108270100005722
_journal_volume 56
_journal_year 2000
_chemical_formula_iupac '[Li(C50 H48 O6)]Cl1, H2 O1'
_chemical_formula_moiety 'C50 H48 O6 . Li1 Cl1 . H2 O1'
_chemical_formula_sum 'C50 H50 Cl Li O7'
_chemical_formula_weight 805.29
_chemical_name_systematic
;
11,12,24,25-Tetrahydro-28,34-dimethoxy-3,6,16,19,31,37-hexamethyl-
1,21[1',3']:8,14[1",3"]-dibenzeno-10H,23H-tetrabenzo[f,h,o,z][1,5,10,14]-
tetraoxacyclooctadecin]
;
_space_group_IT_number 15
_symmetry_cell_setting monoclinic
_symmetry_space_group_name_Hall '-C 2yc'
_symmetry_space_group_name_H-M 'C 1 2/c 1'
_audit_creation_method SHELXL
_cell_angle_alpha 90.00
_cell_angle_beta 108.958(2)
_cell_angle_gamma 90.00
_cell_formula_units_Z 8
_cell_length_a 44.486(5)
_cell_length_b 12.1755(13)
_cell_length_c 16.995(2)
_cell_measurement_reflns_used 4625
_cell_measurement_temperature 100(2)
_cell_measurement_theta_max 26.3
_cell_measurement_theta_min 2.2
_cell_volume 8705.8(17)
_computing_cell_refinement 'SAINT (Bruker, 1999)'
_computing_data_collection 'SMART (Bruker, 1999)'
_computing_data_reduction 'SHELXTL (Sheldrick, 1995)'
_computing_molecular_graphics SHELXTL
_computing_publication_material
;
SHELXL-93 (Sheldrick, 1993) and local programs
;
_computing_structure_refinement 'SHELXL93 (Sheldrick, 1993)'
_computing_structure_solution SHELXTL
_diffrn_ambient_temperature 100(2)
_diffrn_measurement_device_type 'Bruker SMART 1K CCD area-detector'
_diffrn_measurement_method '\f and \w'
_diffrn_radiation_monochromator graphite
_diffrn_radiation_source 'sealed tube'
_diffrn_radiation_type MoK\a
_diffrn_radiation_wavelength .71073
_diffrn_reflns_av_R_equivalents .073
_diffrn_reflns_av_sigmaI/netI .0991
_diffrn_reflns_limit_h_max 47
_diffrn_reflns_limit_h_min -59
_diffrn_reflns_limit_k_max 15
_diffrn_reflns_limit_k_min -15
_diffrn_reflns_limit_l_max 22
_diffrn_reflns_limit_l_min -21
_diffrn_reflns_number 27872
_diffrn_reflns_theta_max 28.30
_diffrn_reflns_theta_min 1.74
_exptl_absorpt_coefficient_mu .139
_exptl_absorpt_correction_type none
_exptl_crystal_colour colorless
_exptl_crystal_density_diffrn 1.229
_exptl_crystal_density_method 'not measured'
_exptl_crystal_description parallelepiped
_exptl_crystal_F_000 3408
_exptl_crystal_size_max .45
_exptl_crystal_size_mid .25
_exptl_crystal_size_min .15
_refine_diff_density_max .72
_refine_diff_density_min -.64
_refine_ls_extinction_method none
_refine_ls_goodness_of_fit_ref .929
_refine_ls_hydrogen_treatment constr
_refine_ls_matrix_type full
_refine_ls_number_parameters 556
_refine_ls_number_reflns 10410
_refine_ls_number_restraints 0
_refine_ls_R_factor_gt .074
_refine_ls_shift/su_max -.026
_refine_ls_shift/su_mean .001
_refine_ls_structure_factor_coef Fsqd
_refine_ls_weighting_details 'w = 1/[\s^2^(Fo^2^)+(0.1366P)^2^] where P = (Fo^2^+2Fc^2^)/3'
_refine_ls_weighting_scheme calc
_refine_ls_wR_factor_ref .241
_reflns_number_gt 4825
_reflns_number_total 10410
_reflns_threshold_expression I>2\s(I)
_cod_data_source_file fr1274.cif
_cod_data_source_block I
_cod_depositor_comments
;
The following automatic conversions were performed:
'_geom_bond_publ_flag' value 'No' changed to 'no' according to
'/home/saulius/struct/CIF-dictionaries/cif_core.dic' dictionary named
'cif_core.dic' version 2.4.1 from 2010-06-29 (51 time).

Automatic conversion script
Id: cif_fix_enum 1527 2010-12-29 10:47:43Z saulius 

The following automatic conversions were performed:

'_geom_bond_publ_flag' value 'No' changed to 'no' according to
/home/saulius/struct/CIF-dictionaries/cif_core.dic dictionary named
'cif_core.dic' version 2.4.1 from 2010-06-29 (51
time).

'_geom_angle_publ_flag' value 'No' changed to 'no' according
to /home/saulius/struct/CIF-dictionaries/cif_core.dic dictionary
named 'cif_core.dic' version 2.4.1 from 2010-06-29 (108 times).

Automatic conversion script
Id: cif_fix_values 1715 2011-07-08 13:25:40Z adriana 

The following automatic conversions were performed:

'_refine_ls_weighting_scheme' value 'calc w =
1/[\s^2^(Fo^2^)+(0.1366P)^2^] where P = (Fo^2^+2Fc^2^)/3' was changed
to 'calc'. New tag '_refine_ls_weighting_details' was created. The
value of the new tag was set to 'w = 1/[\s^2^(Fo^2^)+(0.1366P)^2^]
where P = (Fo^2^+2Fc^2^)/3'.

Automatic conversion script
Id: cif_fix_values 3143 2015-03-26 13:38:13Z robertas 
;
_cod_original_cell_volume 8705.8(16)
_cod_original_sg_symbol_H-M 'C 2/c'
_cod_database_code 2011120
_cod_database_fobs_code 2011120

loop_
_symmetry_equiv_pos_as_xyz
'x, y, z'
'-x, y, -z+1/2'
'x+1/2, y+1/2, z'
'-x+1/2, y+1/2, -z+1/2'
'-x, -y, -z'
'x, -y, z-1/2'
'-x+1/2, -y+1/2, -z'
'x+1/2, -y+1/2, z-1/2'

loop_
_atom_site_aniso_label
_atom_site_aniso_U_11
_atom_site_aniso_U_22
_atom_site_aniso_U_33
_atom_site_aniso_U_12
_atom_site_aniso_U_13
_atom_site_aniso_U_23
C1 .039(2) .044(2) .0270(15) .0010(14) .0103(13) .0032(14)
C2 .045(2) .048(2) .033(2) -.0013(15) .0079(15) .0026(15)
C3 .056(2) .050(2) .031(2) .012(2) .007(2) -.003(2)
C4 .089(3) .064(3) .039(2) .011(2) .015(2) -.011(2)
C5 .058(2) .063(2) .032(2) .023(2) .018(2) .001(2)
C6 .045(2) .058(2) .028(2) .016(2) .0133(14) .0049(15)
C7 .040(2) .041(2) .0254(14) .0052(14) .0111(13) .0033(13)
O8 .0357(12) .0472(13) .0301(11) .0001(9) .0127(9) -.0037(9)
C10 .039(2) .061(2) .033(2) .015(2) .0164(14) .002(2)
C11 .050(2) .081(3) .037(2) .026(2) .023(2) .018(2)
C12 .049(2) .059(2) .049(2) .019(2) .030(2) .014(2)
C13 .063(2) .084(3) .058(2) .027(2) .041(2) .028(2)
C14 .040(2) .049(2) .042(2) .0094(14) .0218(15) .005(2)
C15 .038(2) .042(2) .036(2) .0057(14) .0175(14) -.0011(14)
C16 .038(2) .045(2) .033(2) .0086(14) .0173(14) .0004(14)
O17 .0355(11) .0463(13) .0297(10) .0041(9) .0135(9) -.0005(10)
C18 .045(2) .046(2) .046(2) .008(2) .017(2) -.008(2)
C19 .062(2) .043(2) .041(2) .005(2) .016(2) .000(2)
C20 .053(2) .040(2) .046(2) -.004(2) .026(2) -.002(2)
O21 .0367(12) .0374(12) .0322(11) .0029(9) .0134(9) -.0043(9)
C22 .031(2) .041(2) .033(2) -.0003(13) .0106(13) -.0010(14)
C23 .033(2) .042(2) .034(2) .0014(13) .0120(13) -.0019(14)
C24 .032(2) .058(2) .041(2) .0044(15) .0155(14) .000(2)
C25 .031(2) .070(2) .038(2) .006(2) .0083(14) -.001(2)
C26 .040(2) .118(4) .045(2) .026(2) .010(2) .005(2)
C27 .032(2) .067(2) .032(2) .000(2) .0053(14) .002(2)
C28 .032(2) .046(2) .034(2) -.0038(13) .0103(13) -.0037(14)
C31 .037(2) .046(2) .038(2) -.0116(14) .0230(14) -.0047(15)
C32 .048(2) .042(2) .053(2) -.0133(15) .032(2) -.007(2)
C33 .052(2) .040(2) .057(2) -.007(2) .033(2) .007(2)
C34 .065(3) .048(2) .090(3) -.006(2) .037(2) .009(2)
C35 .043(2) .047(2) .047(2) -.0029(15) .022(2) .008(2)
C36 .037(2) .045(2) .037(2) -.0074(14) .0179(14) .0001(15)
C37 .039(2) .039(2) .037(2) -.0071(14) .0195(14) -.0009(14)
O38 .0375(12) .0422(13) .0340(11) -.0091(9) .0143(9) .0004(10)
C39 .136(4) .066(3) .052(2) -.015(3) .053(3) .004(2)
C40 .035(2) .045(2) .032(2) -.0048(14) .0110(13) .0091(14)
C41 .034(2) .047(2) .038(2) .0007(14) .0132(14) .0107(15)
C42 .029(2) .050(2) .038(2) -.0072(14) .0103(13) .012(2)
C43 .031(2) .059(2) .063(2) -.006(2) .016(2) .013(2)
C44 .034(2) .049(2) .031(2) -.0118(14) .0105(13) .0034(14)
C45 .033(2) .045(2) .0258(14) -.0108(13) .0107(12) .0043(13)
C46 .029(2) .045(2) .0280(14) -.0066(13) .0108(12) .0063(13)
O47 .0305(11) .0462(13) .0316(10) -.0107(9) .0138(9) .0051(9)
C48 .046(2) .065(2) .034(2) -.014(2) .0156(15) .009(2)
C49 .048(2) .055(2) .037(2) -.015(2) .022(2) .001(2)
C50 .044(2) .046(2) .043(2) -.0094(15) .0265(15) .001(2)
O51 .0398(12) .0424(12) .0274(10) -.0067(9) .0160(9) -.0012(9)
C52 .038(2) .042(2) .0303(15) -.0158(14) .0191(13) -.0051(14)
C53 .034(2) .046(2) .033(2) -.0169(14) .0186(13) -.0036(14)
C54 .034(2) .059(2) .031(2) -.0180(15) .0154(14) -.0040(15)
C55 .046(2) .063(2) .036(2) -.022(2) .023(2) -.013(2)
C56 .067(3) .079(3) .049(2) -.024(2) .028(2) -.023(2)
C57 .045(2) .053(2) .045(2) -.017(2) .029(2) -.014(2)
C58 .037(2) .040(2) .040(2) -.0144(14) .0221(14) -.0035(14)
Li1 .046(5) .073(6) .060(5) -.006(4) .026(4) -.028(5)
Li2 .036(4) .050(5) .042(4) -.015(3) .010(3) .005(4)
O1S .173(10) .116(7) .192(10) -.012(6) .018(8) .025(7)

loop_
_atom_site_label
_atom_site_fract_x
_atom_site_fract_y
_atom_site_fract_z
_atom_site_U_iso_or_equiv
_atom_site_thermal_displace_type
_atom_site_calc_flag
_atom_site_refinement_flags
_atom_site_occupancy
_atom_site_disorder_group
_atom_site_type_symbol
C1 .18440(7) .2552(3) .2846(2) .0367(7) Uani d . 1 . C
C2 .17092(8) .1960(3) .2115(2) .0432(8) Uani d . 1 . C
H2 .14937 .1732 .1966 .052 Uiso calc R 1 . H
C3 .18861(9) .1697(3) .1598(2) .0474(9) Uani d . 1 . C
C4 .17357(11) .1092(3) .0782(2) .0654(11) Uani d . 1 . C
H4A .1825(5) .0351(8) .0823(6) .098 Uiso calc R 1 . H
H4B .1779(5) .1492(12) .0331(4) .098 Uiso calc R 1 . H
H4C .15055(14) .1044(19) .0667(9) .098 Uiso calc R 1 . H
C5 .22093(9) .1945(3) .1866(2) .0501(9) Uani d . 1 . C
H5 .23343 .1727 .1533 .060 Uiso calc R 1 . H
C6 .23549(8) .2508(3) .2613(2) .0432(8) Uani d . 1 . C
C7 .21596(7) .2872(3) .3057(2) .0352(7) Uani d . 1 . C
O8 .22861(5) .3587(2) .37231(12) .0371(5) Uani d . 1 . O
C9 .2363(2) .4594(8) .3425(6) .059(3) Uiso d P .40 1 C
H9A .2452 .5097 .3893 .088 Uiso calc PR .40 1 H
H9B .2171 .4918 .3033 .088 Uiso calc PR .40 1 H
H9C .2520 .4466 .3142 .088 Uiso calc PR .40 1 H
C9' .2191(2) .4742(5) .3449(4) .052(2) Uiso d P .60 2 C
H9D .2280 .5243 .3918 .078 Uiso calc PR .60 2 H
H9E .1959 .4801 .3253 .078 Uiso calc PR .60 2 H
H9F .2273 .4936 .2996 .078 Uiso calc PR .60 2 H
C10 .27041(7) .2650(3) .2982(2) .0433(8) Uani d . 1 . C
C11 .28909(8) .3101(3) .2548(2) .0536(10) Uani d . 1 . C
H11 .27949 .3285 .1978 .064 Uiso calc R 1 . H
C12 .32149(8) .3290(3) .2926(2) .0493(9) Uani d . 1 . C
C13 .34209(9) .3777(4) .2451(2) .0633(11) Uani d . 1 . C
H13A .3425(5) .4578(4) .2507(13) .095 Uiso calc R 1 . H
H13B .3332(4) .3578(17) .1862(4) .095 Uiso calc R 1 . H
H13C .3637(2) .3487(17) .2679(11) .095 Uiso calc R 1 . H
C14 .33476(8) .3056(3) .3769(2) .0415(8) Uani d . 1 . C
H14 .35651 .3226 .4042 .050 Uiso calc R 1 . H
C15 .31718(7) .2579(3) .4228(2) .0374(7) Uani d . 1 . C
C16 .28532(7) .2328(3) .3804(2) .0375(7) Uani d . 1 . C
O17 .26808(5) .1761(2) .42306(12) .0364(5) Uani d . 1 . O
C18 .25841(8) .0650(3) .3929(2) .0451(8) Uani d . 1 . C
H18A .27742 .0179 .4027 .059 Uiso calc R 1 . H
H18B .24687 .0667 .3323 .059 Uiso calc R 1 . H
C19 .23709(8) .0185(3) .4383(2) .0485(9) Uani d . 1 . C
H19A .23419 -.0609 .4257 .063 Uiso calc R 1 . H
H19B .24817 .0259 .4989 .063 Uiso calc R 1 . H
C20 .20473(8) .0706(3) .4182(2) .0440(8) Uani d . 1 . C
H20A .19402 .0714 .3573 .057 Uiso calc R 1 . H
H20B .19146 .0277 .4440 .057 Uiso calc R 1 . H
O21 .20850(5) .1813(2) .45012(12) .0349(5) Uani d . 1 . O
C22 .18049(7) .2426(3) .4269(2) .0352(7) Uani d . 1 . C
C23 .16722(7) .2705(3) .4882(2) .0358(7) Uani d . 1 . C
C24 .13848(7) .3267(3) .4633(2) .0428(8) Uani d . 1 . C
H24 .12876 .3445 .5038 .051 Uiso calc R 1 . H
C25 .12349(7) .3577(3) .3817(2) .0470(9) Uani d . 1 . C
C26 .09218(8) .4191(4) .3583(2) .0687(12) Uani d . 1 . C
H26A .07472(10) .3665(4) .3497(17) .103 Uiso calc R 1 . H
H26B .0892(3) .4604(19) .3068(10) .103 Uiso calc R 1 . H
H26C .0923(3) .4700(17) .4031(8) .103 Uiso calc R 1 . H
C27 .13831(7) .3333(3) .3229(2) .0450(8) Uani d . 1 . C
H27 .12857 .3556 .2668 .054 Uiso calc R 1 . H
C28 .16697(7) .2772(3) .3448(2) .0375(7) Uani d . 1 . C
C31 .01326(7) .2015(3) -.0675(2) .0377(7) Uani d . 1 . C
C32 .02411(8) .0966(3) -.0420(2) .0440(8) Uani d . 1 . C
H32 .01075 .0356 -.0643 .053 Uiso calc R 1 . H
C33 .05433(8) .0782(3) .0158(2) .0461(8) Uani d . 1 . C
C34 .06707(9) -.0362(3) .0395(3) .0648(11) Uani d . 1 . C
H34A .0692(6) -.0736(8) -.0094(5) .097 Uiso calc R 1 . H
H34B .0524(3) -.0774(8) .0607(16) .097 Uiso calc R 1 . H
H34C .0879(3) -.0319(3) .0828(13) .097 Uiso calc R 1 . H
C35 .07226(8) .1685(3) .0518(2) .0438(8) Uani d . 1 . C
H35 .09187 .1572 .0949 .053 Uiso calc R 1 . H
C36 .06271(7) .2755(3) .0273(2) .0382(7) Uani d . 1 . C
C37 .03425(7) .2893(3) -.0372(2) .0367(7) Uani d . 1 . C
O38 .02683(5) .3923(2) -.07343(12) .0373(5) Uani d . 1 . O
C39 .03304(13) .3911(4) -.1513(3) .0792(14) Uani d . 1 . C
H39A .05603(13) .388(2) -.1407(3) .119 Uiso calc R 1 . H
H39B .0245(6) .4581(11) -.1825(8) .119 Uiso calc R 1 . H
H39C .0229(6) .3267(13) -.1836(8) .119 Uiso calc R 1 . H
C40 .08126(7) .3731(3) .0684(2) .0370(7) Uani d . 1 . C
C41 .11335(7) .3840(3) .0783(2) .0390(7) Uani d . 1 . C
H41 .12381 .3272 .0589 .047 Uiso calc R 1 . H
C42 .13045(7) .4757(3) .1158(2) .0391(8) Uani d . 1 . C
C43 .16540(7) .4834(3) .1257(2) .0510(9) Uani d . 1 . C
H43A .16798(8) .4899(19) .0708(2) .077 Uiso calc R 1 . H
H43B .17632(12) .4172(9) .1536(13) .077 Uiso calc R 1 . H
H43C .17457(14) .5481(11) .1592(12) .077 Uiso calc R 1 . H
C44 .11448(7) .5605(3) .1387(2) .0381(7) Uani d . 1 . C
H44 .12590 .6251 .1619 .046 Uiso calc R 1 . H
C45 .08179(7) .5547(3) .1289(2) .0342(7) Uani d . 1 . C
C46 .06628(7) .4571(3) .0980(2) .0337(7) Uani d . 1 . C
O47 .03450(4) .4437(2) .09386(12) .0352(5) Uani d . 1 . O
C48 .02929(8) .3594(3) .1495(2) .0479(9) Uani d . 1 . C
H48A .03865 .3835 .2081 .062 Uiso calc R 1 . H
H48B .03986 .2902 .1425 .062 Uiso calc R 1 . H
C49 -.00581(8) .3398(3) .1298(2) .0444(8) Uani d . 1 . C
H49A -.00885 .2942 .1749 .058 Uiso calc R 1 . H
H49B -.01609 .4116 .1312 .058 Uiso calc R 1 . H
C50 -.02310(8) .2856(3) .0484(2) .0416(8) Uani d . 1 . C
H50A -.01211 .2166 .0430 .054 Uiso calc R 1 . H
H50B -.04501 .2669 .0463 .054 Uiso calc R 1 . H
O51 -.02411(5) .3586(2) -.01953(12) .0353(5) Uani d . 1 . O
C52 -.03645(7) .3111(3) -.0984(2) .0347(7) Uani d . 1 . C
C53 -.06544(7) .3504(3) -.1517(2) .0356(7) Uani d . 1 . C
C54 -.07885(7) .2932(3) -.2265(2) .0402(8) Uani d . 1 . C
H54 -.09877 .3170 -.2635 .048 Uiso calc R 1 . H
C55 -.06432(8) .2040(3) -.2483(2) .0458(9) Uani d . 1 . C
C56 -.08022(10) .1413(3) -.3290(2) .0626(11) Uani d . 1 . C
H56A -.0931(5) .1921(5) -.3713(5) .094 Uiso calc R 1 . H
H56B -.0938(5) .0835(14) -.3189(4) .094 Uiso calc R 1 . H
H56C -.06387(10) .1081(18) -.3486(9) .094 Uiso calc R 1 . H
C57 -.03407(8) .1724(3) -.1966(2) .0445(8) Uani d . 1 . C
H57 -.02337 .1131 -.2125 .053 Uiso calc R 1 . H
C58 -.01970(7) .2276(3) -.1222(2) .0367(7) Uani d . 1 . C
Li1 .2500 .2500 .5000 .058(2) Uani d S 1 . Li
Li2 .0000 .5000 .0000 .043(2) Uani d S 1 . Li
Cl1 .2421(2) .7445(9) .4914(6) .069(2) Uiso d P .13 1 Cl
Cl1' .22247(8) .7274(3) .4689(2) .0758(8) Uiso d P .37 2 Cl
O1S .1541(3) .6376(8) .3942(7) .170(4) Uani d P .50 2 O
Cl2 .00777(11) .0910(3) .2620(3) .0822(13) Uiso d P .30 3 Cl
O2S .0563(4) .1611(13) .3171(11) .147(5) Uiso d P .30 3 O
Cl3 .0273(2) .1102(6) .2679(5) .106(2) Uiso d P .20 4 Cl
O3S .0932(4) .1068(14) .2513(11) .099(5) Uiso d P .20 4 O

loop_
_atom_type_symbol
_atom_type_description
_atom_type_scat_dispersion_real
_atom_type_scat_dispersion_imag
_atom_type_scat_source
C C .0033 .0016 'International Tables Vol C Tables 4.2.6.8 and 6.1.1.4'
H H .0000 .0000 'International Tables Vol C Tables 4.2.6.8 and 6.1.1.4'
O O .0106 .0060 'International Tables Vol C Tables 4.2.6.8 and 6.1.1.4'
Cl Cl .1484 .1585 'International Tables Vol C Tables 4.2.6.8 and 6.1.1.4'
Li Li -.0003 .0001 'International Tables Vol C Tables 4.2.6.8 and 6.1.1.4'

loop_
_geom_angle_atom_site_label_1
_geom_angle_atom_site_label_2
_geom_angle_atom_site_label_3
_geom_angle_site_symmetry_1
_geom_angle_site_symmetry_3
_geom_angle
_geom_angle_publ_flag
C7 C1 C2 . . 118.8(3) ?
C7 C1 C28 . . 118.6(3) ?
C2 C1 C28 . . 122.3(3) ?
C1 C2 C3 . . 120.9(3) ?
C5 C3 C2 . . 118.6(3) ?
C5 C3 C4 . . 120.3(3) ?
C2 C3 C4 . . 121.0(3) ?
C3 C5 C6 . . 121.7(3) ?
C7 C6 C5 . . 117.3(3) ?
C7 C6 C10 . . 119.0(3) ?
C5 C6 C10 . . 123.4(3) ?
C1 C7 O8 . . 119.5(3) ?
C1 C7 C6 . . 121.8(3) ?
O8 C7 C6 . . 118.7(3) ?
C7 O8 C9 . . 109.4(4) ?
C7 O8 C9' . . 109.6(3) ?
C7 O8 Li1 . . 108.6(2) ?
C9 O8 Li1 . . 135.7(4) ?
C9' O8 Li1 . . 140.4(3) ?
C11 C10 C16 . . 118.1(3) ?
C11 C10 C6 . . 123.1(3) ?
C16 C10 C6 . . 118.8(3) ?
C10 C11 C12 . . 121.8(3) ?
C14 C12 C11 . . 118.1(3) ?
C14 C12 C13 . . 119.9(3) ?
C11 C12 C13 . . 122.0(3) ?
C12 C14 C15 . . 122.2(3) ?
C14 C15 C16 . . 117.4(3) ?
C14 C15 C23 . 7_556 120.3(3) ?
C16 C15 C23 . 7_556 122.3(3) ?
C10 C16 O17 . . 119.8(3) ?
C10 C16 C15 . . 121.8(3) ?
O17 C16 C15 . . 118.4(3) ?
C16 O17 C18 . . 115.0(2) ?
C16 O17 Li1 . . 122.2(2) ?
C18 O17 Li1 . . 121.4(2) ?
O17 C18 C19 . . 109.2(3) ?
C20 C19 C18 . . 116.0(3) ?
O21 C20 C19 . . 108.8(3) ?
C22 O21 C20 . . 114.2(2) ?
C22 O21 Li1 . . 121.7(2) ?
C20 O21 Li1 . . 122.8(2) ?
C28 C22 O21 . . 120.1(3) ?
C28 C22 C23 . . 121.6(3) ?
O21 C22 C23 . . 118.3(3) ?
C24 C23 C22 . . 117.5(3) ?
C24 C23 C15 . 7_556 120.3(3) ?
C22 C23 C15 . 7_556 122.2(3) ?
C25 C24 C23 . . 122.5(3) ?
C24 C25 C27 . . 118.3(3) ?
C24 C25 C26 . . 120.1(3) ?
C27 C25 C26 . . 121.6(3) ?
C28 C27 C25 . . 121.3(3) ?
C27 C28 C22 . . 118.5(3) ?
C27 C28 C1 . . 122.8(3) ?
C22 C28 C1 . . 118.7(3) ?
C32 C31 C37 . . 117.7(3) ?
C32 C31 C58 . . 124.3(3) ?
C37 C31 C58 . . 117.9(3) ?
C31 C32 C33 . . 121.6(3) ?
C35 C33 C32 . . 117.9(3) ?
C35 C33 C34 . . 120.3(3) ?
C32 C33 C34 . . 121.8(3) ?
C33 C35 C36 . . 122.5(3) ?
C37 C36 C35 . . 117.4(3) ?
C37 C36 C40 . . 120.0(3) ?
C35 C36 C40 . . 122.6(3) ?
O38 C37 C36 . . 118.9(3) ?
O38 C37 C31 . . 119.5(3) ?
C36 C37 C31 . . 121.7(3) ?
C37 O38 C39 . . 108.1(3) ?
C37 O38 Li2 . . 110.7(2) ?
C39 O38 Li2 . . 140.1(2) ?
C41 C40 C46 . . 118.5(3) ?
C41 C40 C36 . . 121.7(3) ?
C46 C40 C36 . . 119.8(3) ?
C42 C41 C40 . . 121.5(3) ?
C44 C42 C41 . . 118.5(3) ?
C44 C42 C43 . . 121.9(3) ?
C41 C42 C43 . . 119.5(3) ?
C42 C44 C45 . . 122.4(3) ?
C46 C45 C44 . . 117.0(3) ?
C46 C45 C53 . 5_565 122.7(3) ?
C44 C45 C53 . 5_565 120.3(3) ?
C45 C46 C40 . . 121.7(3) ?
C45 C46 O47 . . 119.2(3) ?
C40 C46 O47 . . 119.1(3) ?
C46 O47 C48 . . 114.7(2) ?
C46 O47 Li2 . . 121.0(2) ?
C48 O47 Li2 . . 121.9(2) ?
O47 C48 C49 . . 109.7(3) ?
C50 C49 C48 . . 117.3(3) ?
O51 C50 C49 . . 109.8(2) ?
C52 O51 C50 . . 114.3(2) ?
C52 O51 Li2 . . 122.5(2) ?
C50 O51 Li2 . . 121.4(2) ?
C58 C52 C53 . . 121.9(3) ?
C58 C52 O51 . . 119.9(3) ?
C53 C52 O51 . . 118.2(3) ?
C52 C53 C54 . . 116.7(3) ?
C52 C53 C45 . 5_565 121.6(3) ?
C54 C53 C45 . 5_565 121.6(3) ?
C55 C54 C53 . . 122.5(3) ?
C54 C55 C57 . . 119.3(3) ?
C54 C55 C56 . . 121.0(3) ?
C57 C55 C56 . . 119.7(3) ?
C58 C57 C55 . . 120.0(3) ?
C57 C58 C52 . . 119.0(3) ?
C57 C58 C31 . . 122.1(3) ?
C52 C58 C31 . . 118.9(3) ?
O21 Li1 O21 7_556 . 180.0 no
O21 Li1 O17 7_556 7_556 92.80(8) no
O21 Li1 O17 7_556 . 87.20(8) no
O17 Li1 O17 7_556 . 180.0 no
O21 Li1 O8 7_556 7_556 78.86(7) no
O17 Li1 O8 7_556 7_556 77.48(7) no
O21 Li1 O8 7_556 . 101.14(7) no
O17 Li1 O8 7_556 . 102.52(7) no
O21 Li1 O17 . 7_556 87.20(8) yes
O21 Li1 O17 . . 92.80(8) yes
O21 Li1 O8 . 7_556 101.14(7) yes
O17 Li1 O8 . 7_556 102.52(7) yes
O21 Li1 O8 . . 78.86(7) yes
O17 Li1 O8 . . 77.48(7) yes
O8 Li1 O8 7_556 . 180.0 no
O47 Li2 O47 5_565 . 180.0 no
O47 Li2 O51 5_565 5_565 94.05(8) no
O47 Li2 O51 5_565 . 85.95(8) no
O51 Li2 O51 5_565 . 180.0 no
O47 Li2 O38 5_565 5_565 80.75(8) no
O51 Li2 O38 5_565 5_565 76.82(7) no
O47 Li2 O38 5_565 . 99.25(8) no
O51 Li2 O38 5_565 . 103.18(7) no
O47 Li2 O51 . 5_565 85.95(8) yes
O47 Li2 O51 . . 94.05(8) yes
O47 Li2 O38 . 5_565 99.25(8) yes
O51 Li2 O38 . 5_565 103.18(7) yes
O47 Li2 O38 . . 80.75(8) yes
O51 Li2 O38 . . 76.82(7) yes
O38 Li2 O38 5_565 . 180.0 no
C1 C2 H2 . . 119.5 no
C3 C2 H2 . . 119.5 no
C3 C4 H4A . . 109.5 no
C3 C4 H4B . . 109.5 no
H4A C4 H4B . . 109.5 no
C3 C4 H4C . . 109.5 no
H4A C4 H4C . . 109.5 no
H4B C4 H4C . . 109.5 no
C3 C5 H5 . . 119.2 no
C6 C5 H5 . . 119.2 no
O8 C9 H9A . . 109.5 no
O8 C9 H9B . . 109.5 no
H9A C9 H9B . . 109.5 no
O8 C9 H9C . . 109.5 no
H9A C9 H9C . . 109.5 no
H9B C9 H9C . . 109.5 no
O8 C9' H9D . . 109.5 no
O8 C9' H9E . . 109.5 no
H9D C9' H9E . . 109.5 no
O8 C9' H9F . . 109.5 no
H9D C9' H9F . . 109.5 no
H9E C9' H9F . . 109.5 no
C10 C11 H11 . . 119.1 no
C12 C11 H11 . . 119.1 no
C12 C13 H13A . . 109.5 no
C12 C13 H13B . . 109.5 no
H13A C13 H13B . . 109.5 no
C12 C13 H13C . . 109.5 no
H13A C13 H13C . . 109.5 no
H13B C13 H13C . . 109.5 no
C12 C14 H14 . . 118.9 no
C15 C14 H14 . . 118.9 no
O17 C18 H18A . . 109.8 no
C19 C18 H18A . . 109.8 no
O17 C18 H18B . . 109.8 no
C19 C18 H18B . . 109.8 no
H18A C18 H18B . . 108.3 no
C20 C19 H19A . . 108.3 no
C18 C19 H19A . . 108.3 no
C20 C19 H19B . . 108.3 no
C18 C19 H19B . . 108.3 no
H19A C19 H19B . . 107.4 no
O21 C20 H20A . . 109.9 no
C19 C20 H20A . . 109.9 no
O21 C20 H20B . . 109.9 no
C19 C20 H20B . . 109.9 no
H20A C20 H20B . . 108.3 no
C25 C24 H24 . . 118.7 no
C23 C24 H24 . . 118.7 no
C25 C26 H26A . . 109.5 no
C25 C26 H26B . . 109.5 no
H26A C26 H26B . . 109.5 no
C25 C26 H26C . . 109.5 no
H26A C26 H26C . . 109.5 no
H26B C26 H26C . . 109.5 no
C28 C27 H27 . . 119.3 no
C25 C27 H27 . . 119.3 no
C31 C32 H32 . . 119.2 no
C33 C32 H32 . . 119.2 no
C33 C34 H34A . . 109.5 no
C33 C34 H34B . . 109.5 no
H34A C34 H34B . . 109.5 no
C33 C34 H34C . . 109.5 no
H34A C34 H34C . . 109.5 no
H34B C34 H34C . . 109.5 no
C33 C35 H35 . . 118.8 no
C36 C35 H35 . . 118.8 no
O38 C39 H39A . . 109.5 no
O38 C39 H39B . . 109.5 no
H39A C39 H39B . . 109.5 no
O38 C39 H39C . . 109.5 no
H39A C39 H39C . . 109.5 no
H39B C39 H39C . . 109.5 no
C42 C41 H41 . . 119.3 no
C40 C41 H41 . . 119.3 no
C42 C43 H43A . . 109.5 no
C42 C43 H43B . . 109.5 no
H43A C43 H43B . . 109.5 no
C42 C43 H43C . . 109.5 no
H43A C43 H43C . . 109.5 no
H43B C43 H43C . . 109.5 no
C42 C44 H44 . . 118.8 no
C45 C44 H44 . . 118.8 no
O47 C48 H48A . . 109.7 no
C49 C48 H48A . . 109.7 no
O47 C48 H48B . . 109.7 no
C49 C48 H48B . . 109.7 no
H48A C48 H48B . . 108.2 no
C50 C49 H49A . . 108.0 no
C48 C49 H49A . . 108.0 no
C50 C49 H49B . . 108.0 no
C48 C49 H49B . . 108.0 no
H49A C49 H49B . . 107.2 no
O51 C50 H50A . . 109.7 no
C49 C50 H50A . . 109.7 no
O51 C50 H50B . . 109.7 no
C49 C50 H50B . . 109.7 no
H50A C50 H50B . . 108.2 no
C55 C54 H54 . . 118.7 no
C53 C54 H54 . . 118.7 no
C55 C56 H56A . . 109.5 no
C55 C56 H56B . . 109.5 no
H56A C56 H56B . . 109.5 no
C55 C56 H56C . . 109.5 no
H56A C56 H56C . . 109.5 no
H56B C56 H56C . . 109.5 no
C58 C57 H57 . . 120.0 no
C55 C57 H57 . . 120.0 no

loop_
_geom_bond_atom_site_label_1
_geom_bond_atom_site_label_2
_geom_bond_site_symmetry_2
_geom_bond_distance
_geom_bond_publ_flag
C1 C7 . 1.387(4) ?
C1 C2 . 1.392(4) ?
C1 C28 . 1.495(4) ?
C2 C3 . 1.394(5) ?
C3 C5 . 1.393(5) ?
C3 C4 . 1.520(5) ?
C5 C6 . 1.403(5) ?
C6 C7 . 1.395(4) ?
C6 C10 . 1.484(4) ?
C7 O8 . 1.394(3) ?
O8 C9 . 1.411(10) ?
O8 C9' . 1.498(6) ?
O8 Li1 . 2.455(2) yes
C10 C11 . 1.391(5) ?
C10 C16 . 1.394(4) ?
C11 C12 . 1.394(5) ?
C12 C14 . 1.390(4) ?
C12 C13 . 1.523(5) ?
C14 C15 . 1.398(4) ?
C15 C16 . 1.399(4) ?
C15 C23 7_556 1.485(4) ?
C16 O17 . 1.397(4) ?
O17 C18 . 1.461(4) ?
O17 Li1 . 1.962(2) yes
C18 C19 . 1.515(5) ?
C19 C20 . 1.507(5) ?
C20 O21 . 1.443(4) ?
O21 C22 . 1.394(3) ?
O21 Li1 . 1.952(2) yes
C22 C28 . 1.393(4) ?
C22 C23 . 1.397(4) ?
C23 C24 . 1.390(4) ?
C23 C15 7_556 1.485(4) ?
C24 C25 . 1.381(4) ?
C25 C27 . 1.397(5) ?
C25 C26 . 1.516(5) ?
C27 C28 . 1.387(4) ?
C31 C32 . 1.384(5) ?
C31 C37 . 1.402(4) ?
C31 C58 . 1.493(4) ?
C32 C33 . 1.401(5) ?
C33 C35 . 1.379(5) ?
C33 C34 . 1.509(5) ?
C35 C36 . 1.392(4) ?
C36 C37 . 1.389(4) ?
C36 C40 . 1.485(4) ?
C37 O38 . 1.389(4) ?
O38 C39 . 1.436(4) ?
O38 Li2 . 2.381(2) yes
C40 C41 . 1.388(4) ?
C40 C46 . 1.400(4) ?
C41 C42 . 1.385(4) ?
C42 C44 . 1.378(5) ?
C42 C43 . 1.511(4) ?
C44 C45 . 1.411(4) ?
C45 C46 . 1.389(4) ?
C45 C53 5_565 1.483(4) ?
C46 O47 . 1.402(3) ?
O47 C48 . 1.464(4) ?
O47 Li2 . 1.944(2) yes
C48 C49 . 1.506(4) ?
C49 C50 . 1.501(4) ?
C50 O51 . 1.446(4) ?
O51 C52 . 1.399(3) ?
O51 Li2 . 1.998(2) yes
C52 C58 . 1.396(4) ?
C52 C53 . 1.398(4) ?
C53 C54 . 1.400(4) ?
C53 C45 5_565 1.483(4) ?
C54 C55 . 1.375(5) ?
C55 C57 . 1.401(5) ?
C55 C56 . 1.529(5) ?
C57 C58 . 1.391(4) ?
Li1 O21 7_556 1.952(2) ?
Li1 O17 7_556 1.962(2) ?
Li1 O8 7_556 2.455(2) ?
Li2 O47 5_565 1.944(2) ?
Li2 O51 5_565 1.998(2) ?
Li2 O38 5_565 2.381(2) ?
Cl1 Cl1 7_566 .68(2) ?
Cl1' Cl1' 7_566 2.396(7) ?
Cl2 Cl2 2 .679(9) ?
Cl3 Cl3 2 2.30(2) ?
C2 H2 . .95 no
C4 H4A . .98 no
C4 H4B . .98 no
C4 H4C . .98 no
C5 H5 . .95 no
C9 H9A . .98 no
C9 H9B . .98 no
C9 H9C . .98 no
C9' H9D . .98 no
C9' H9E . .98 no
C9' H9F . .98 no
C11 H11 . .95 no
C13 H13A . .98 no
C13 H13B . .98 no
C13 H13C . .98 no
C14 H14 . .95 no
C18 H18A . .99 no
C18 H18B . .99 no
C19 H19A . .99 no
C19 H19B . .99 no
C20 H20A . .99 no
C20 H20B . .99 no
C24 H24 . .95 no
C26 H26A . .98 no
C26 H26B . .98 no
C26 H26C . .98 no
C27 H27 . .95 no
C32 H32 . .95 no
C34 H34A . .98 no
C34 H34B . .98 no
C34 H34C . .98 no
C35 H35 . .95 no
C39 H39A . .98 no
C39 H39B . .98 no
C39 H39C . .98 no
C41 H41 . .95 no
C43 H43A . .98 no
C43 H43B . .98 no
C43 H43C . .98 no
C44 H44 . .95 no
C48 H48A . .99 no
C48 H48B . .99 no
C49 H49A . .99 no
C49 H49B . .99 no
C50 H50A . .99 no
C50 H50B . .99 no
C54 H54 . .95 no
C56 H56A . .98 no
C56 H56B . .98 no
C56 H56C . .98 no
C57 H57 . .95 no
